data_7211527
loop_
_publ_author_name
'Xu, Yan-Yan'
'Xing, Yan-Yan'
'Duan, Xian-Ying'
'Li, Yi-Zhi'
'Zhu, Hui-Zhen'
'Meng, Qing-Jin'

_publ_section_title
;
 Design and constructions of three novel metal--organic frameworks based
 on pillared-layer motifs
;
_journal_issue 2
_journal_name_full CrystEngComm
_journal_page_first 567
_journal_paper_doi 10.1039/b909053c
_journal_volume 12
_journal_year 2010
_chemical_formula_moiety 'C18 H17 Co N4 O4, 4(H2 O)'
_chemical_formula_sum 'C18 H25 Co N4 O8'
_chemical_formula_weight 484.35
_chemical_name_systematic
;
?
;
_space_group_IT_number 14
_symmetry_cell_setting monoclinic
_symmetry_space_group_name_Hall '-P 2ybc'
_symmetry_space_group_name_H-M 'P 1 21/c 1'
_atom_sites_solution_hydrogens geom
_atom_sites_solution_primary direct
_atom_sites_solution_secondary difmap
_audit_creation_method SHELXL-97
_cell_angle_alpha 90.00
_cell_angle_beta 101.925(6)
_cell_angle_gamma 90.00
_cell_formula_units_Z 4
_cell_length_a 11.328(4)
_cell_length_b 12.873(4)
_cell_length_c 14.424(5)
_cell_measurement_temperature 293(2)
_cell_measurement_theta_max 28.2175
_cell_measurement_theta_min 2.424
_cell_volume 2058.0(12)
_computing_cell_refinement 'Bruker SMART'
_computing_data_collection 'Bruker SMART'
_computing_data_reduction 'Bruker SAINT'
_computing_molecular_graphics 'Bruker SHELXTL'
_computing_publication_material 'Bruker SHELXTL'
_computing_structure_refinement 'Bruker SHELXTL'
_computing_structure_solution 'Bruker SHELXTL'
_diffrn_ambient_temperature 293(2)
_diffrn_measured_fraction_theta_full 0.994
_diffrn_measured_fraction_theta_max 0.994
_diffrn_radiation_monochromator graphite
_diffrn_radiation_source 'fine-focus sealed tube'
_diffrn_radiation_type MoK\a
_diffrn_radiation_wavelength 0.71073
_diffrn_reflns_av_R_equivalents 0.0474
_diffrn_reflns_av_sigmaI/netI 0.0358
_diffrn_reflns_limit_h_max 11
_diffrn_reflns_limit_h_min -13
_diffrn_reflns_limit_k_max 15
_diffrn_reflns_limit_k_min -13
_diffrn_reflns_limit_l_max 17
_diffrn_reflns_limit_l_min -16
_diffrn_reflns_number 10781
_diffrn_reflns_theta_full 26.00
_diffrn_reflns_theta_max 26.00
_diffrn_reflns_theta_min 1.84
_exptl_absorpt_coefficient_mu 0.888
_exptl_absorpt_correction_T_max 0.837
_exptl_absorpt_correction_T_min 0.648
_exptl_absorpt_correction_type none
_exptl_crystal_colour pink
_exptl_crystal_density_diffrn 1.563
_exptl_crystal_density_method 'not measured'
_exptl_crystal_description block
_exptl_crystal_F_000 1008
_exptl_crystal_size_max 0.5
_exptl_crystal_size_mid 0.3
_exptl_crystal_size_min 0.2
_refine_diff_density_max 0.538
_refine_diff_density_min -0.409
_refine_diff_density_rms 0.066
_refine_ls_extinction_method none
_refine_ls_goodness_of_fit_ref 1.007
_refine_ls_hydrogen_treatment constr
_refine_ls_matrix_type full
_refine_ls_number_parameters 280
_refine_ls_number_reflns 4012
_refine_ls_number_restraints 0
_refine_ls_restrained_S_all 1.007
_refine_ls_R_factor_all 0.0436
_refine_ls_R_factor_gt 0.0380
_refine_ls_shift/su_max 0.245
_refine_ls_shift/su_mean 0.022
_refine_ls_structure_factor_coef Fsqd
_refine_ls_weighting_details 'calc w=1/[\s^2^(Fo^2^)+(0.0840P)^2^+0.0000P] where P=(Fo^2^+2Fc^2^)/3'
_refine_ls_weighting_scheme calc
_refine_ls_wR_factor_gt 0.1124
_refine_ls_wR_factor_ref 0.1148
_reflns_number_gt 3368
_reflns_number_total 4012
_reflns_threshold_expression >2sigma(I)
_cod_data_source_file b909053c.txt
_cod_data_source_block 81203dm
_cod_depositor_comments
;
The following automatic conversions were performed:

'_symmetry_cell_setting' value 'Monoclinic' changed to 'monoclinic'
according to /home/saulius/struct/CIF-dictionaries/cif_core.dic
dictionary named 'cif_core.dic' version 2.4.2 from 2011-04-26.

Automatic conversion script
Id: cif_fix_values 1891 2012-01-12 08:04:46Z andrius 
;
_cod_original_cell_volume 2057.9(12)
_cod_original_sg_symbol_H-M 'P2(1)/c '
_cod_database_code 7211527

loop_
_symmetry_equiv_pos_as_xyz
'x, y, z'
'-x, y+1/2, -z+1/2'
'-x, -y, -z'
'x, -y-1/2, z-1/2'

loop_
_atom_site_label
_atom_site_type_symbol
_atom_site_fract_x
_atom_site_fract_y
_atom_site_fract_z
_atom_site_U_iso_or_equiv
_atom_site_adp_type
_atom_site_occupancy
_atom_site_symmetry_multiplicity
_atom_site_calc_flag
_atom_site_refinement_flags
O3 O 0.50204(15) -0.20052(13) 0.73012(11) 0.0439(4) Uani 1 1 d .
C4 C 0.4861(2) -0.10944(17) 0.69541(14) 0.0336(5) Uani 1 1 d .
N3 N 1.22352(17) 0.77106(14) 0.71906(13) 0.0360(4) Uani 1 1 d .
C15 C 1.1711(2) 0.8522(2) 0.66349(17) 0.0461(6) Uani 1 1 d .
H15 H 1.2057 0.9173 0.6604 0.055 Uiso 1 1 calc R
C17 C 1.1442(2) 0.6945(2) 0.70191(16) 0.0400(5) Uani 1 1 d .
H17 H 1.1557 0.6293 0.7301 0.048 Uiso 1 1 calc R
C16 C 1.0621(2) 0.8229(2) 0.61422(18) 0.0529(7) Uani 1 1 d .
H16 H 1.0084 0.8633 0.5715 0.064 Uiso 1 1 calc R
N4 N 1.04556(19) 0.72234(16) 0.63917(14) 0.0431(5) Uani 1 1 d .
C18 C 0.9401(2) 0.6586(2) 0.60175(17) 0.0531(7) Uani 1 1 d .
H18A H 0.8684 0.6935 0.6130 0.064 Uiso 1 1 calc R
H18B H 0.9473 0.5929 0.6354 0.064 Uiso 1 1 calc R
Co1 Co 0.61578(2) 0.27267(2) 0.688025(18) 0.02916(13) Uani 1 1 d .
O1 O 0.61482(15) 0.12547(12) 0.64147(11) 0.0419(4) Uani 1 1 d .
O2 O 0.42975(16) 0.17410(12) 0.58561(12) 0.0470(4) Uani 1 1 d .
N2 N 0.66749(15) 0.50190(13) 0.49701(12) 0.0315(4) Uani 1 1 d .
C1 C 0.48223(18) -0.00008(15) 0.54946(13) 0.0266(4) Uani 1 1 d .
H1 H 0.3952 -0.0127 0.5397 0.032 Uiso 1 1 calc R
N1 N 0.63325(16) 0.36441(14) 0.57774(12) 0.0328(4) Uani 1 1 d .
C2 C 0.54695(19) -0.08552(16) 0.61380(13) 0.0302(4) Uani 1 1 d .
H2A H 0.5492 -0.1481 0.5767 0.036 Uiso 1 1 calc R
H2B H 0.6295 -0.0642 0.6388 0.036 Uiso 1 1 calc R
C7 C 0.6637(2) 0.46336(17) 0.58222(15) 0.0353(5) Uani 1 1 d .
H7 H 0.6806 0.5017 0.6380 0.042 Uiso 1 1 calc R
O4 O 0.42394(17) -0.04392(14) 0.72601(12) 0.0510(5) Uani 1 1 d .
C3 C 0.5084(2) 0.10689(16) 0.59562(14) 0.0313(5) Uani 1 1 d .
C10 C 0.9257(2) 0.63804(18) 0.49686(16) 0.0370(5) Uani 1 1 d .
C9 C 0.8123(2) 0.61684(16) 0.43962(16) 0.0336(5) Uani 1 1 d .
C8 C 0.6977(2) 0.60996(17) 0.47681(17) 0.0373(5) Uani 1 1 d .
H8A H 0.7066 0.6507 0.5344 0.045 Uiso 1 1 calc R
H8B H 0.6318 0.6395 0.4305 0.045 Uiso 1 1 calc R
C5 C 0.6166(2) 0.33934(19) 0.48402(16) 0.0464(6) Uani 1 1 d .
H5 H 0.5944 0.2741 0.4587 0.056 Uiso 1 1 calc R
C6 C 0.6369(2) 0.4230(2) 0.43374(17) 0.0487(6) Uani 1 1 d .
H6 H 0.6312 0.4263 0.3686 0.058 Uiso 1 1 calc R
C14 C 0.8047(2) 0.6018(2) 0.34286(17) 0.0470(6) Uani 1 1 d .
H14 H 0.7296 0.5893 0.3042 0.056 Uiso 1 1 calc R
C11 C 1.0251(2) 0.6401(2) 0.45523(19) 0.0499(6) Uani 1 1 d .
H11 H 1.1009 0.6530 0.4928 0.060 Uiso 1 1 calc R
C13 C 0.9046(3) 0.6048(2) 0.30294(19) 0.0571(7) Uani 1 1 d .
H13 H 0.8973 0.5943 0.2382 0.069 Uiso 1 1 calc R
C12 C 1.0150(3) 0.6236(2) 0.3596(2) 0.0577(7) Uani 1 1 d .
H12 H 1.0835 0.6253 0.3335 0.069 Uiso 1 1 calc R
O5 O 0.1936(2) 0.3909(2) 0.0179(2) 0.1155(12) Uani 1 1 d .
H5D H 0.2419 0.3850 0.0713 0.139 Uiso 1 1 d R
H5A H 0.2231 0.3603 -0.0243 0.173 Uiso 1 1 d R
O7 O 0.9273(3) 0.8909(3) 0.3433(3) 0.1386(13) Uani 1 1 d .
H7D H 0.9291 0.8498 0.3897 0.166 Uiso 1 1 d R
H7B H 0.9847 0.8761 0.3158 0.208 Uiso 1 1 d R
O6 O 0.6916(2) 0.6592(2) 0.72428(17) 0.0868(8) Uani 1 1 d .
H6A H 0.7576 0.6697 0.7635 0.130 Uiso 1 1 d R
H6C H 0.6341 0.6874 0.7447 0.130 Uiso 1 1 d R
O8 O 0.1628(3) 0.9415(3) 0.4042(2) 0.1096(10) Uani 1 1 d .
H8F H 0.2329 0.9158 0.4220 0.131 Uiso 1 1 d R
H8C H 0.1381 0.9645 0.4521 0.164 Uiso 1 1 d R

loop_
_atom_site_aniso_label
_atom_site_aniso_U_11
_atom_site_aniso_U_22
_atom_site_aniso_U_33
_atom_site_aniso_U_23
_atom_site_aniso_U_13
_atom_site_aniso_U_12
O3 0.0467(10) 0.0446(9) 0.0424(9) 0.0179(8) 0.0136(7) 0.0000(7)
C4 0.0349(11) 0.0395(12) 0.0252(10) 0.0044(9) 0.0035(9) -0.0065(9)
N3 0.0355(10) 0.0374(11) 0.0326(10) 0.0024(8) 0.0015(8) 0.0045(8)
C15 0.0456(14) 0.0401(13) 0.0477(14) 0.0107(11) -0.0020(11) 0.0037(11)
C17 0.0417(13) 0.0392(13) 0.0370(12) 0.0031(10) 0.0036(10) -0.0012(10)
C16 0.0471(15) 0.0535(16) 0.0507(15) 0.0145(12) -0.0074(12) 0.0039(12)
N4 0.0362(11) 0.0510(13) 0.0384(11) 0.0051(9) -0.0010(9) -0.0035(9)
C18 0.0424(14) 0.0717(19) 0.0420(14) 0.0037(13) 0.0016(11) -0.0184(13)
Co1 0.03208(19) 0.02657(19) 0.02838(19) -0.00167(10) 0.00518(13) -0.00131(10)
O1 0.0413(9) 0.0362(9) 0.0464(10) -0.0115(7) 0.0048(7) -0.0092(7)
O2 0.0598(11) 0.0330(9) 0.0453(9) -0.0066(7) 0.0041(8) 0.0110(8)
N2 0.0276(9) 0.0314(9) 0.0351(9) 0.0022(7) 0.0055(7) -0.0033(7)
C1 0.0302(10) 0.0256(10) 0.0238(10) -0.0002(7) 0.0047(8) -0.0033(8)
N1 0.0356(10) 0.0315(9) 0.0312(9) 0.0007(7) 0.0066(8) -0.0043(7)
C2 0.0347(11) 0.0273(10) 0.0282(10) 0.0018(8) 0.0058(8) -0.0015(8)
C7 0.0398(12) 0.0315(11) 0.0337(11) -0.0018(9) 0.0052(9) -0.0049(9)
O4 0.0641(12) 0.0517(11) 0.0432(10) 0.0024(8) 0.0253(9) 0.0046(9)
C3 0.0421(12) 0.0286(11) 0.0237(10) 0.0013(8) 0.0079(9) -0.0025(9)
C10 0.0325(11) 0.0365(12) 0.0399(12) 0.0037(9) 0.0027(9) -0.0029(9)
C9 0.0303(11) 0.0293(11) 0.0401(12) 0.0068(9) 0.0048(9) -0.0015(8)
C8 0.0328(12) 0.0301(11) 0.0481(13) 0.0066(9) 0.0064(10) -0.0001(9)
C5 0.0629(16) 0.0395(13) 0.0384(12) -0.0096(10) 0.0144(11) -0.0196(12)
C6 0.0629(16) 0.0501(15) 0.0326(12) -0.0021(11) 0.0091(11) -0.0198(13)
C14 0.0433(14) 0.0537(15) 0.0408(13) 0.0025(11) 0.0011(11) -0.0140(11)
C11 0.0315(12) 0.0609(17) 0.0563(16) 0.0004(13) 0.0063(11) -0.0063(11)
C13 0.0648(19) 0.0663(19) 0.0436(15) -0.0068(12) 0.0187(13) -0.0144(14)
C12 0.0472(16) 0.0641(18) 0.0692(18) -0.0019(14) 0.0289(14) -0.0061(13)
O5 0.0620(16) 0.121(2) 0.144(3) 0.045(2) -0.0237(16) -0.0281(15)
O7 0.095(2) 0.140(3) 0.171(3) 0.004(3) 0.005(2) -0.027(2)
O6 0.0709(15) 0.0859(17) 0.1022(18) -0.0415(14) 0.0149(13) 0.0102(12)
O8 0.0749(17) 0.149(3) 0.106(2) -0.038(2) 0.0207(15) 0.0003(17)

loop_
_atom_type_symbol
_atom_type_description
_atom_type_scat_dispersion_real
_atom_type_scat_dispersion_imag
_atom_type_scat_source
C C 0.0033 0.0016 'International Tables Vol C Tables 4.2.6.8 and 6.1.1.4'
H H 0.0000 0.0000 'International Tables Vol C Tables 4.2.6.8 and 6.1.1.4'
N N 0.0061 0.0033 'International Tables Vol C Tables 4.2.6.8 and 6.1.1.4'
O O 0.0106 0.0060 'International Tables Vol C Tables 4.2.6.8 and 6.1.1.4'
Co Co 0.3494 0.9721 'International Tables Vol C Tables 4.2.6.8 and 6.1.1.4'

loop_
_geom_angle_atom_site_label_1
_geom_angle_atom_site_label_2
_geom_angle_atom_site_label_3
_geom_angle
_geom_angle_site_symmetry_1
_geom_angle_site_symmetry_3
C4 O3 Co1 109.61(15) . 2_646
O4 C4 O3 122.2(2) . .
O4 C4 C2 121.5(2) . .
O3 C4 C2 116.3(2) . .
C17 N3 C15 105.2(2) . .
C17 N3 Co1 127.93(16) . 2_756
C15 N3 Co1 126.80(16) . 2_756
C16 C15 N3 109.5(2) . .
C16 C15 H15 125.2 . .
N3 C15 H15 125.2 . .
N3 C17 N4 111.6(2) . .
N3 C17 H17 124.2 . .
N4 C17 H17 124.2 . .
C15 C16 N4 106.7(2) . .
C15 C16 H16 126.7 . .
N4 C16 H16 126.7 . .
C17 N4 C16 107.0(2) . .
C17 N4 C18 127.4(2) . .
C16 N4 C18 125.6(2) . .
N4 C18 C10 112.3(2) . .
N4 C18 H18A 109.1 . .
C10 C18 H18A 109.1 . .
N4 C18 H18B 109.1 . .
C10 C18 H18B 109.1 . .
H18A C18 H18B 107.9 . .
O3 Co1 O1 113.87(7) 2_656 .
O3 Co1 N1 123.56(8) 2_656 .
O1 Co1 N1 106.39(7) . .
O3 Co1 N3 103.35(8) 2_656 2_746
O1 Co1 N3 98.83(7) . 2_746
N1 Co1 N3 107.80(8) . 2_746
C3 O1 Co1 106.87(14) . .
C7 N2 C6 106.74(19) . .
C7 N2 C8 125.81(18) . .
C6 N2 C8 127.44(19) . .
C2 C1 C3 110.99(16) . .
C2 C1 C1 112.0(2) . 3_656
C3 C1 C1 109.44(19) . 3_656
C2 C1 H1 108.1 . .
C3 C1 H1 108.1 . .
C1 C1 H1 108.1 3_656 .
C7 N1 C5 104.98(18) . .
C7 N1 Co1 126.35(15) . .
C5 N1 Co1 128.67(15) . .
C4 C2 C1 112.39(17) . .
C4 C2 H2A 109.1 . .
C1 C2 H2A 109.1 . .
C4 C2 H2B 109.1 . .
C1 C2 H2B 109.1 . .
H2A C2 H2B 107.9 . .
N1 C7 N2 111.85(19) . .
N1 C7 H7 124.1 . .
N2 C7 H7 124.1 . .
O2 C3 O1 121.0(2) . .
O2 C3 C1 120.75(19) . .
O1 C3 C1 118.21(19) . .
C11 C10 C9 118.5(2) . .
C11 C10 C18 120.2(2) . .
C9 C10 C18 121.3(2) . .
C14 C9 C10 118.4(2) . .
C14 C9 C8 118.0(2) . .
C10 C9 C8 123.6(2) . .
N2 C8 C9 112.19(18) . .
N2 C8 H8A 109.2 . .
C9 C8 H8A 109.2 . .
N2 C8 H8B 109.2 . .
C9 C8 H8B 109.2 . .
H8A C8 H8B 107.9 . .
C6 C5 N1 109.9(2) . .
C6 C5 H5 125.0 . .
N1 C5 H5 125.0 . .
C5 C6 N2 106.5(2) . .
C5 C6 H6 126.7 . .
N2 C6 H6 126.8 . .
C13 C14 C9 122.0(2) . .
C13 C14 H14 119.0 . .
C9 C14 H14 119.0 . .
C12 C11 C10 121.7(2) . .
C12 C11 H11 119.1 . .
C10 C11 H11 119.1 . .
C12 C13 C14 119.1(3) . .
C12 C13 H13 120.5 . .
C14 C13 H13 120.5 . .
C13 C12 C11 120.2(3) . .
C13 C12 H12 119.9 . .
C11 C12 H12 119.9 . .
H5D O5 H5A 109.5 . .
H7D O7 H7B 109.5 . .
H6A O6 H6C 109.5 . .
H8F O8 H8C 109.5 . .

loop_
_geom_bond_atom_site_label_1
_geom_bond_atom_site_label_2
_geom_bond_distance
_geom_bond_site_symmetry_2
O3 C4 1.273(3) .
O3 Co1 1.9862(17) 2_646
C4 O4 1.237(3) .
C4 C2 1.514(3) .
N3 C17 1.322(3) .
N3 C15 1.374(3) .
N3 Co1 2.0254(19) 2_756
C15 C16 1.345(4) .
C15 H15 0.9300 .
C17 N4 1.333(3) .
C17 H17 0.9300 .
C16 N4 1.367(3) .
C16 H16 0.9300 .
N4 C18 1.458(3) .
C18 C10 1.511(3) .
C18 H18A 0.9700 .
C18 H18B 0.9700 .
Co1 O3 1.9862(17) 2_656
Co1 O1 2.0096(16) .
Co1 N1 2.0235(18) .
Co1 N3 2.0254(19) 2_746
O1 C3 1.272(3) .
O2 C3 1.229(3) .
N2 C7 1.334(3) .
N2 C6 1.362(3) .
N2 C8 1.476(3) .
C1 C2 1.525(3) .
C1 C3 1.532(3) .
C1 C1 1.560(4) 3_656
C1 H1 0.9800 .
N1 C7 1.318(3) .
N1 C5 1.365(3) .
C2 H2A 0.9700 .
C2 H2B 0.9700 .
C7 H7 0.9300 .
C10 C11 1.382(3) .
C10 C9 1.403(3) .
C9 C14 1.394(3) .
C9 C8 1.506(3) .
C8 H8A 0.9700 .
C8 H8B 0.9700 .
C5 C6 1.345(4) .
C5 H5 0.9300 .
C6 H6 0.9300 .
C14 C13 1.372(4) .
C14 H14 0.9300 .
C11 C12 1.377(4) .
C11 H11 0.9300 .
C13 C12 1.367(4) .
C13 H13 0.9300 .
C12 H12 0.9300 .
O5 H5D 0.8500 .
O5 H5A 0.8500 .
O7 H7D 0.8499 .
O7 H7B 0.8500 .
O6 H6A 0.8500 .
O6 H6C 0.8501 .
O8 H8F 0.8500 .
O8 H8C 0.8499 .
